data_7218937
loop_
_publ_author_name
'Harvey, Benjamin G.'
'Guenthner, Andrew J.'
'Meylemans, Heather A.'
'Haines, Shannon R. L.'
'Lamison, Kevin R.'
'Groshens, Thomas J.'
'Cambrea, Lee R.'
'Davis, Matthew C.'
'Lai, William W.'

_publ_section_title
;
 Renewable thermosetting resins and thermoplastics from vanillin
;
_journal_issue 2
_journal_name_full 'Green Chem.'
_journal_page_first 1249
_journal_paper_doi 10.1039/C4GC01825G
_journal_volume 17
_journal_year 2015
_chemical_formula_moiety 'C18 H14 N2 O4'
_chemical_formula_sum 'C18 H14 N2 O4'
_chemical_formula_weight 322.31
_chemical_name_systematic 1,2-bis(4-cyanato-3-methoxyphenyl)ethene
_space_group_crystal_system monoclinic
_space_group_IT_number 14
_space_group_name_Hall '-P 2ybc'
_space_group_name_H-M_alt 'P 1 21/c 1'
_symmetry_space_group_name_Hall '-P 2ybc'
_symmetry_space_group_name_H-M 'P 1 21/c 1'
_atom_sites_solution_hydrogens mixed
_audit_update_record
;
2014-08-28 deposited with the CCDC.
2014-11-27 downloaded from the CCDC.
;
_cell_angle_alpha 90
_cell_angle_beta 95.9060(17)
_cell_angle_gamma 90
_cell_formula_units_Z 2
_cell_length_a 3.8765(4)
_cell_length_b 12.2303(13)
_cell_length_c 16.1995(18)
_cell_measurement_reflns_used 1817
_cell_measurement_temperature 296.(2)
_cell_measurement_theta_max 24.1822
_cell_measurement_theta_min 2.5280
_cell_volume 763.95(14)
_computing_cell_refinement 'Bruker SAINT'
_computing_data_collection 'Bruker APEX2'
_computing_data_reduction 'Bruker SAINT'
_computing_molecular_graphics 'Bruker SHELXTL'
_computing_publication_material 'Bruker SHELXTL'
_computing_structure_refinement 'SHELXL-2013 (Sheldrick 2013)'
_computing_structure_solution 'SHELXS-97 (Sheldrick 2008)'
_diffrn_ambient_temperature 296.(2)
_diffrn_detector_area_resol_mean 8.3333
_diffrn_measured_fraction_theta_full 1.001
_diffrn_measured_fraction_theta_max 1.001
_diffrn_measurement_device_type 'Bruker SMART APEX II'
_diffrn_measurement_method 'w scans'
_diffrn_radiation_type 'Mo K\a'
_diffrn_radiation_wavelength 0.71073
_diffrn_reflns_av_R_equivalents 0.0286
_diffrn_reflns_limit_h_max 4
_diffrn_reflns_limit_h_min -4
_diffrn_reflns_limit_k_max 14
_diffrn_reflns_limit_k_min -14
_diffrn_reflns_limit_l_max 19
_diffrn_reflns_limit_l_min -19
_diffrn_reflns_number 8100
_diffrn_reflns_theta_full 25.00
_diffrn_reflns_theta_max 25.00
_diffrn_reflns_theta_min 2.09
_exptl_absorpt_coefficient_mu 0.101
_exptl_absorpt_correction_T_max 0.7456
_exptl_absorpt_correction_T_min 0.6862
_exptl_absorpt_correction_type multi-scan
_exptl_absorpt_process_details 'SADABS V2012/1 (Bruker AXS Inc.)'
_exptl_crystal_colour colorless
_exptl_crystal_density_diffrn 1.401
_exptl_crystal_density_method 'not measured'
_exptl_crystal_description 'Rectangular Prism'
_exptl_crystal_F_000 336
_exptl_crystal_size_max 0.272
_exptl_crystal_size_mid 0.138
_exptl_crystal_size_min 0.092
_refine_diff_density_max 0.267
_refine_diff_density_min -0.156
_refine_ls_extinction_method none
_refine_ls_goodness_of_fit_ref 1.030
_refine_ls_hydrogen_treatment mixed
_refine_ls_matrix_type full
_refine_ls_number_parameters 126
_refine_ls_number_reflns 1354
_refine_ls_number_restraints 0
_refine_ls_restrained_S_all 1.030
_refine_ls_R_factor_all 0.0635
_refine_ls_R_factor_gt 0.0406
_refine_ls_shift/su_max 0.000
_refine_ls_shift/su_mean 0.000
_refine_ls_structure_factor_coef Fsqd
_refine_ls_weighting_details 'w=1/[\s^2^(Fo^2^)+(0.0199P)^2^+0.3882P] where P=(Fo^2^+2Fc^2^)/3'
_refine_ls_weighting_scheme calc
_refine_ls_wR_factor_gt 0.0764
_refine_ls_wR_factor_ref 0.0892
_reflns_number_gt 966
_reflns_number_total 1354
_reflns_threshold_expression 'I > 2\s(I)'
_cod_data_source_file c4gc01825g2.cif
_cod_data_source_block Compound_6
_cod_depositor_comments 'Adding full bibliography for 7218936--7218937.cif.'
_cod_database_code 7218937

loop_
_space_group_symop_operation_xyz
'x, y, z'
'-x, y+1/2, -z+1/2'
'-x, -y, -z'
'x, -y-1/2, z-1/2'

loop_
_atom_site_type_symbol
_atom_site_label
_atom_site_fract_x
_atom_site_fract_y
_atom_site_fract_z
_atom_site_U_iso_or_equiv
_atom_site_adp_type
_atom_site_calc_flag
_atom_site_refinement_flags_adp
_atom_site_refinement_flags_posn
_atom_site_occupancy
C C1 0.3802(5) 0.06420(16) 0.10253(12) 0.0478(5) Uani d . . 1
C C2 0.2853(6) 0.02136(19) 0.17556(13) 0.0567(6) Uani d . . 1
C C3 0.1922(6) 0.08820(17) 0.23795(13) 0.0527(5) Uani d . . 1
C C4 0.2018(5) 0.19856(16) 0.22710(11) 0.0449(5) Uani d . . 1
C C5 0.3013(5) 0.24646(15) 0.15582(11) 0.0445(5) Uani d . . 1
C C6 0.3898(5) 0.17735(18) 0.09349(12) 0.0478(5) Uani d . . 1
C C7 0.4636(6) -0.01230(19) 0.03708(13) 0.0569(6) Uani d . . 1
C C8 -0.0238(6) 0.23365(17) 0.35157(13) 0.0542(5) Uani d . . 1
C C9 0.4106(6) 0.40944(19) 0.08251(13) 0.0659(7) Uani d . . 1
H H5 0.6471 0.3897 0.0773 0.099 Uiso calc U R 1
H H7 0.3935 0.4873 0.0881 0.099 Uiso calc U R 1
H H6 0.2665 0.386 0.034 0.099 Uiso calc U R 1
H H1 0.285(6) -0.0591(19) 0.1834(14) 0.077(7) Uiso d . . 1
H H2 0.122(5) 0.0591(17) 0.2891(13) 0.070(7) Uiso d . . 1
H H3 0.459(5) 0.2103(15) 0.0465(12) 0.050(6) Uiso d . . 1
H H4 0.455(7) -0.093(2) 0.0463(16) 0.107(10) Uiso d . . 1
N N1 -0.1480(6) 0.20491(17) 0.40812(11) 0.0749(6) Uani d . . 1
O O1 0.1099(4) 0.27379(11) 0.28868(8) 0.0601(4) Uani d . . 1
O O2 0.2985(4) 0.35773(11) 0.15413(8) 0.0614(4) Uani d . . 1

loop_
_atom_site_aniso_label
_atom_site_aniso_U_11
_atom_site_aniso_U_22
_atom_site_aniso_U_33
_atom_site_aniso_U_12
_atom_site_aniso_U_13
_atom_site_aniso_U_23
C1 0.0497(12) 0.0465(12) 0.0474(12) 0.0031(9) 0.0057(9) -0.0102(9)
C2 0.0698(15) 0.0480(13) 0.0537(13) 0.0006(11) 0.0137(11) -0.0050(11)
C3 0.0640(14) 0.0510(13) 0.0448(12) 0.0014(11) 0.0142(10) -0.0005(10)
C4 0.0493(12) 0.0503(12) 0.0363(10) 0.0051(10) 0.0092(9) -0.0075(9)
C5 0.0490(12) 0.0439(11) 0.0409(11) 0.0036(9) 0.0056(9) -0.0014(9)
C6 0.0493(12) 0.0604(13) 0.0348(11) 0.0003(10) 0.0098(9) -0.0007(9)
C7 0.0664(14) 0.0541(14) 0.0517(12) 0.0029(11) 0.0131(11) -0.0060(11)
C8 0.0652(14) 0.0559(13) 0.0426(12) 0.0079(11) 0.0111(11) -0.0073(10)
C9 0.0825(17) 0.0592(14) 0.0586(14) -0.0040(13) 0.0197(12) 0.0095(11)
N1 0.0958(16) 0.0821(15) 0.0509(11) 0.0034(12) 0.0277(11) -0.0019(11)
O1 0.0870(11) 0.0529(9) 0.0445(8) 0.0071(8) 0.0265(7) -0.0055(7)
O2 0.0900(12) 0.0485(8) 0.0488(9) 0.0014(8) 0.0229(8) 0.0011(7)

loop_
_atom_type_symbol
_atom_type_description
_atom_type_scat_dispersion_real
_atom_type_scat_dispersion_imag
_atom_type_scat_source
C C 0.0033 0.0016 'International Tables Vol C Tables 4.2.6.8 and 6.1.1.4'
H H 0.0000 0.0000 'International Tables Vol C Tables 4.2.6.8 and 6.1.1.4'
N N 0.0061 0.0033 'International Tables Vol C Tables 4.2.6.8 and 6.1.1.4'
O O 0.0106 0.0060 'International Tables Vol C Tables 4.2.6.8 and 6.1.1.4'

loop_
_geom_angle_atom_site_label_1
_geom_angle_atom_site_label_2
_geom_angle_atom_site_label_3
_geom_angle_site_symmetry_1
_geom_angle
C2 C1 C6 . 118.72(18)
C2 C1 C7 . 118.27(19)
C6 C1 C7 . 123.00(19)
C1 C2 C3 . 121.2(2)
C1 C2 H1 . 119.4(13)
C3 C2 H1 . 119.4(13)
C4 C3 C2 . 118.8(2)
C4 C3 H2 . 119.3(13)
C2 C3 H2 . 122.0(13)
C3 C4 C5 . 122.71(18)
C3 C4 O1 . 122.41(17)
C5 C4 O1 . 114.88(17)
O2 C5 C4 . 115.94(17)
O2 C5 C6 . 126.63(18)
C4 C5 C6 . 117.42(18)
C5 C6 C1 . 121.19(19)
C5 C6 H3 . 116.6(12)
C1 C6 H3 . 122.2(12)
C7 C7 C1 3_655 127.1(3)
C7 C7 H4 3_655 112.4(15)
C1 C7 H4 . 120.4(15)
N1 C8 O1 . 175.6(2)
O2 C9 H5 . 109.5
O2 C9 H7 . 109.5
H5 C9 H7 . 109.5
O2 C9 H6 . 109.5
H5 C9 H6 . 109.5
H7 C9 H6 . 109.5
C8 O1 C4 . 117.17(16)
C5 O2 C9 . 117.18(16)

loop_
_geom_bond_atom_site_label_1
_geom_bond_atom_site_label_2
_geom_bond_site_symmetry_2
_geom_bond_distance
C1 C2 . 1.378(3)
C1 C6 . 1.393(3)
C1 C7 . 1.475(3)
C2 C3 . 1.377(3)
C2 H1 . 0.99(2)
C3 C4 . 1.362(3)
C3 H2 . 0.97(2)
C4 C5 . 1.385(2)
C4 O1 . 1.429(2)
C5 O2 . 1.361(2)
C5 C6 . 1.387(3)
C6 H3 . 0.924(19)
C7 C7 3_655 1.297(4)
C7 H4 . 1.00(3)
C8 N1 . 1.134(2)
C8 O1 . 1.287(2)
C9 O2 . 1.428(2)
C9 H5 . 0.96
C9 H7 . 0.96
C9 H6 . 0.96
